data_1571326
loop_
_publ_author_name
'Liu, Shuang'
'Huang, Yuhang'
'Wan, Jingmeng'
'Zheng, Jia-Jia'
'Krishna, Rajamani'
'Li, Yi'
'Ge, Kai'
'Tang, Jie'
'Duan, Jingui'

_publ_section_title
;
 Fine-regulation of gradient gate-opening in nanoporous crystals for
 sieving separation of ternary C3 hydrocarbons.
;
_journal_issue 17
_journal_name_full 'Chemical science'
_journal_page_first 6583
_journal_page_last 6588
_journal_paper_doi 10.1039/d3sc05489f
_journal_volume 15
_journal_year 2024
_chemical_formula_sum 'C24 H20 F6 Fe N8 Ti'
_chemical_formula_weight 638.23
_space_group_crystal_system monoclinic
_space_group_IT_number 12
_space_group_name_Hall '-C 2y'
_space_group_name_H-M_alt 'C 1 2/m 1'
_atom_sites_solution_hydrogens geom
_audit_block_doi 10.5517/ccdc.csd.cc2gpjqf
_audit_creation_method SHELXL-2013
_audit_update_record
;
2023-07-27 deposited with the CCDC.	2024-03-18 downloaded from the CCDC.
;
_cell_angle_alpha 90
_cell_angle_beta 116.756(5)
_cell_angle_gamma 90
_cell_formula_units_Z 4
_cell_length_a 12.599(6)
_cell_length_b 25.838(11)
_cell_length_c 13.639(6)
_cell_measurement_reflns_used 3710
_cell_measurement_temperature 293(2)
_cell_measurement_theta_max 28.011
_cell_measurement_theta_min 2.983
_cell_volume 3965(3)
_computing_structure_refinement 'SHELXL-2013 (Sheldrick, 2013)'
_diffrn_ambient_temperature 293(2)
_diffrn_measured_fraction_theta_full 0.993
_diffrn_measured_fraction_theta_max 0.977
_diffrn_measurement_device_type 'Bruker Smart CCD'
_diffrn_radiation_type MoK\a
_diffrn_radiation_wavelength 0.71073
_diffrn_reflns_av_R_equivalents 0.0851
_diffrn_reflns_av_unetI/netI 0.1297
_diffrn_reflns_Laue_measured_fraction_full 0.993
_diffrn_reflns_Laue_measured_fraction_max 0.977
_diffrn_reflns_limit_h_max 16
_diffrn_reflns_limit_h_min -9
_diffrn_reflns_limit_k_max 34
_diffrn_reflns_limit_k_min -32
_diffrn_reflns_limit_l_max 14
_diffrn_reflns_limit_l_min -18
_diffrn_reflns_number 11793
_diffrn_reflns_point_group_measured_fraction_full 0.993
_diffrn_reflns_point_group_measured_fraction_max 0.977
_diffrn_reflns_theta_full 25.242
_diffrn_reflns_theta_max 28.367
_diffrn_reflns_theta_min 2.979
_exptl_absorpt_coefficient_mu 0.616
_exptl_crystal_colour brown
_exptl_crystal_density_diffrn 1.069
_exptl_crystal_description rod
_exptl_crystal_F_000 1288
_exptl_crystal_size_max 0.200
_exptl_crystal_size_mid 0.150
_exptl_crystal_size_min 0.150
_refine_diff_density_max 1.602
_refine_diff_density_min -0.474
_refine_diff_density_rms 0.098
_refine_ls_extinction_method none
_refine_ls_goodness_of_fit_ref 1.039
_refine_ls_hydrogen_treatment constr
_refine_ls_matrix_type full
_refine_ls_number_parameters 183
_refine_ls_number_reflns 4959
_refine_ls_number_restraints 293
_refine_ls_restrained_S_all 1.010
_refine_ls_R_factor_all 0.1415
_refine_ls_R_factor_gt 0.0835
_refine_ls_shift/su_max 0.000
_refine_ls_shift/su_mean 0.000
_refine_ls_structure_factor_coef Fsqd
_refine_ls_weighting_details
;
 w=1/[\s^2^(Fo^2^)+(0.1182P)^2^]
 where P=(Fo^2^+2Fc^2^)/3
;
_refine_ls_weighting_scheme calc
_refine_ls_wR_factor_gt 0.2181
_refine_ls_wR_factor_ref 0.2385
_reflns_Friedel_coverage 0.000
_reflns_number_gt 2630
_reflns_number_total 4959
_reflns_threshold_expression 'I > 2\s(I)'
_cod_data_source_file d3sc05489f2.cif
_cod_data_source_block as
_cod_depositor_comments 'Adding full bibliography for 1571326--1571329.cif.'
_cod_original_sg_symbol_H-M 'C 2/m'
_cod_database_code 1571326
_shelx_space_group_comment
;
The symmetry employed for this shelxl refinement is uniquely defined
by the following loop, which should always be used as a source of
symmetry information in preference to the above space-group names.
They are only intended as comments.
;
_shelx_estimated_absorpt_t_min 0.887
_shelx_estimated_absorpt_t_max 0.913
_platon_squeeze_void_probe_radius 1.20
_shelxl_version_number 2013-2

loop_
_space_group_symop_operation_xyz
'x, y, z'
'-x, y, -z'
'x+1/2, y+1/2, z'
'-x+1/2, y+1/2, -z'
'-x, -y, -z'
'x, -y, z'
'-x+1/2, -y+1/2, -z'
'x+1/2, -y+1/2, z'

loop_
_atom_site_label
_atom_site_type_symbol
_atom_site_fract_x
_atom_site_fract_y
_atom_site_fract_z
_atom_site_U_iso_or_equiv
_atom_site_adp_type
_atom_site_occupancy
_atom_site_site_symmetry_order
_atom_site_calc_flag
_atom_site_refinement_flags_posn
_atom_site_refinement_flags_adp
_atom_site_refinement_flags_occupancy
_atom_site_disorder_assembly
_atom_site_disorder_group
C1 C 0.7342(4) 0.75095(18) 0.2684(4) 0.0402(11) Uani 1 1 d . U . . .
H1 H 0.7708 0.7187 0.2824 0.048 Uiso 1 1 calc R U . . .
C2 C 0.6485(4) 0.82028(18) 0.2816(4) 0.0431(11) Uani 1 1 d . U . . .
H2 H 0.6151 0.8452 0.3085 0.052 Uiso 1 1 calc R U . . .
C3 C 0.6505(4) 0.82257(19) 0.1856(4) 0.0444(11) Uani 1 1 d . U . . .
H3 H 0.6198 0.8490 0.1341 0.053 Uiso 1 1 calc R U . . .
C4 C 0.7274(4) 0.76394(19) 0.0864(4) 0.0415(11) Uani 1 1 d . U . . .
C5 C 0.6650(5) 0.7853(2) -0.0149(4) 0.0557(14) Uani 1 1 d . U . . .
H5 H 0.6072 0.8100 -0.0254 0.067 Uiso 1 1 calc R U . . .
C6 C 0.8146(5) 0.7287(2) 0.1013(4) 0.0527(13) Uani 1 1 d . U . . .
H6 H 0.8597 0.7143 0.1703 0.063 Uiso 1 1 calc R U . . .
C7 C 0.5057(5) 0.6890(2) 0.3764(5) 0.0686(18) Uani 1 1 d . U . . .
H7 H 0.4608 0.7192 0.3576 0.082 Uiso 1 1 calc R U . . .
C8 C 0.4613(5) 0.64113(19) 0.3528(6) 0.071(2) Uani 1 1 d . U . . .
H8 H 0.3815 0.6319 0.3174 0.086 Uiso 1 1 calc R U . . .
C9 C 0.6521(4) 0.63741(15) 0.4397(4) 0.0398(11) Uani 1 1 d . U . . .
H9 H 0.7287 0.6240 0.4753 0.048 Uiso 1 1 calc R U . . .
C10 C 0.5528(4) 0.55289(15) 0.3871(4) 0.0394(11) Uani 1 1 d . U . . .
C11 C 0.4537(5) 0.5271(2) 0.3424(8) 0.102(3) Uani 1 1 d . U . . .
H11 H 0.3819 0.5448 0.3100 0.122 Uiso 1 1 calc R U . . .
C12 C 0.6544(5) 0.5272(2) 0.4279(9) 0.133(4) Uani 1 1 d . U . . .
H12 H 0.7260 0.5452 0.4566 0.160 Uiso 1 1 calc R U . . .
F1 F 0.6075(2) 0.79462(9) 0.4983(2) 0.0438(7) Uani 1 1 d . U . . .
F2 F 0.5960(2) 0.89590(10) 0.4901(3) 0.0666(10) Uani 1 1 d . U . . .
F3 F 0.4195(3) 0.84137(12) 0.3501(3) 0.0636(9) Uani 1 1 d . U . . .
Fe1 Fe 0.7500 0.7500 0.5000 0.0306(3) Uani 1 2 d S U P . .
N1 N 0.7023(3) 0.77602(14) 0.3356(3) 0.0405(9) Uani 1 1 d . U . . .
N2 N 0.7057(3) 0.77920(15) 0.1762(3) 0.0379(9) Uani 1 1 d . U . . .
N3 N 0.6275(3) 0.68693(13) 0.4325(3) 0.0413(10) Uani 1 1 d . U . . .
N4 N 0.5556(3) 0.60867(13) 0.3907(3) 0.0412(10) Uani 1 1 d . U . . .
Ti2 Ti 0.5000 0.84585(4) 0.5000 0.0347(3) Uani 1 2 d S TU P . .

loop_
_atom_site_aniso_label
_atom_site_aniso_U_11
_atom_site_aniso_U_22
_atom_site_aniso_U_33
_atom_site_aniso_U_23
_atom_site_aniso_U_13
_atom_site_aniso_U_12
C1 0.048(3) 0.046(3) 0.030(2) 0.002(2) 0.020(2) 0.002(2)
C2 0.050(3) 0.038(2) 0.041(3) 0.005(2) 0.021(2) 0.012(2)
C3 0.053(3) 0.047(3) 0.036(3) 0.008(2) 0.022(2) 0.011(2)
C4 0.044(3) 0.052(3) 0.029(2) 0.009(2) 0.017(2) 0.006(2)
C5 0.054(3) 0.072(4) 0.042(3) 0.015(3) 0.023(3) 0.028(3)
C6 0.063(3) 0.066(3) 0.030(3) 0.015(2) 0.021(2) 0.023(3)
C7 0.051(3) 0.046(3) 0.082(4) -0.012(3) 0.007(3) 0.018(3)
C8 0.037(3) 0.040(3) 0.104(5) -0.014(3) 0.002(3) 0.014(2)
C9 0.037(2) 0.0217(19) 0.055(3) -0.001(2) 0.015(2) 0.0015(18)
C10 0.036(2) 0.022(2) 0.056(3) -0.003(2) 0.016(2) 0.0028(19)
C11 0.032(3) 0.043(3) 0.174(8) 0.009(4) -0.003(4) 0.005(3)
C12 0.042(3) 0.025(3) 0.254(11) 0.013(4) -0.003(5) 0.001(3)
F1 0.0529(16) 0.0383(14) 0.0504(17) -0.0013(12) 0.0322(14) 0.0119(12)
F2 0.0438(16) 0.0372(15) 0.120(3) 0.0025(17) 0.0383(18) -0.0039(13)
F3 0.0609(19) 0.074(2) 0.054(2) 0.0171(16) 0.0243(16) -0.0060(16)
Fe1 0.0449(5) 0.0238(4) 0.0278(5) -0.0002(3) 0.0205(4) 0.0062(4)
N1 0.051(2) 0.041(2) 0.032(2) 0.0035(17) 0.0205(18) 0.0065(18)
N2 0.042(2) 0.046(2) 0.028(2) 0.0050(17) 0.0168(17) 0.0052(17)
N3 0.044(2) 0.0296(19) 0.048(2) -0.0016(17) 0.0188(19) 0.0081(17)
N4 0.034(2) 0.0302(19) 0.054(2) 0.0006(18) 0.0151(18) 0.0068(17)
Ti2 0.0367(6) 0.0253(5) 0.0454(7) 0.000 0.0215(5) 0.000

loop_
_atom_type_symbol
_atom_type_description
_atom_type_scat_dispersion_real
_atom_type_scat_dispersion_imag
_atom_type_scat_source
C C 0.0033 0.0016 'International Tables Vol C Tables 4.2.6.8 and 6.1.1.4'
H H 0.0000 0.0000 'International Tables Vol C Tables 4.2.6.8 and 6.1.1.4'
N N 0.0061 0.0033 'International Tables Vol C Tables 4.2.6.8 and 6.1.1.4'
F F 0.0171 0.0103 'International Tables Vol C Tables 4.2.6.8 and 6.1.1.4'
Ti Ti 0.2776 0.4457 'International Tables Vol C Tables 4.2.6.8 and 6.1.1.4'
Fe Fe 0.3463 0.8444 'International Tables Vol C Tables 4.2.6.8 and 6.1.1.4'

loop_
_geom_angle_atom_site_label_1
_geom_angle_atom_site_label_2
_geom_angle_atom_site_label_3
_geom_angle
_geom_angle_site_symmetry_1
_geom_angle_site_symmetry_3
_geom_angle_publ_flag
N1 C1 N2 110.0(4) . . ?
N1 C1 H1 125.0 . . ?
N2 C1 H1 125.0 . . ?
C3 C2 N1 110.2(4) . . ?
C3 C2 H2 124.9 . . ?
N1 C2 H2 124.9 . . ?
C2 C3 N2 107.2(4) . . ?
C2 C3 H3 126.4 . . ?
N2 C3 H3 126.4 . . ?
C5 C4 C6 118.6(5) . . ?
C5 C4 N2 120.8(4) . . ?
C6 C4 N2 120.5(4) . . ?
C4 C5 C6 121.4(5) . 7_665 ?
C4 C5 H5 119.3 . . ?
C6 C5 H5 119.3 7_665 . ?
C5 C6 C4 119.9(4) 7_665 . ?
C5 C6 H6 120.0 7_665 . ?
C4 C6 H6 120.0 . . ?
C8 C7 N3 109.8(4) . . ?
C8 C7 H7 125.1 . . ?
N3 C7 H7 125.1 . . ?
C7 C8 N4 106.4(5) . . ?
C7 C8 H8 126.8 . . ?
N4 C8 H8 126.8 . . ?
N3 C9 N4 112.2(4) . . ?
N3 C9 H9 123.9 . . ?
N4 C9 H9 123.9 . . ?
C11 C10 C12 118.9(5) . . ?
C11 C10 N4 122.2(4) . . ?
C12 C10 N4 118.9(4) . . ?
C10 C11 C11 120.9(3) . 6_565 ?
C10 C11 H11 119.6 . . ?
C11 C11 H11 119.6 6_565 . ?
C10 C12 C12 120.1(3) . 6_565 ?
C10 C12 H12 120.0 . . ?
C12 C12 H12 120.0 6_565 . ?
Ti2 F1 Fe1 168.64(15) . . ?
F1 Fe1 F1 180.0 7_666 . ?
F1 Fe1 N3 88.05(12) 7_666 7_666 ?
F1 Fe1 N3 91.95(12) . 7_666 ?
F1 Fe1 N3 91.95(12) 7_666 . ?
F1 Fe1 N3 88.05(12) . . ?
N3 Fe1 N3 180.0 7_666 . ?
F1 Fe1 N1 91.08(13) 7_666 . ?
F1 Fe1 N1 88.93(13) . . ?
N3 Fe1 N1 91.12(15) 7_666 . ?
N3 Fe1 N1 88.88(15) . . ?
F1 Fe1 N1 88.92(13) 7_666 7_666 ?
F1 Fe1 N1 91.07(13) . 7_666 ?
N3 Fe1 N1 88.88(15) 7_666 7_666 ?
N3 Fe1 N1 91.12(15) . 7_666 ?
N1 Fe1 N1 180.0(2) . 7_666 ?
C1 N1 C2 105.6(4) . . ?
C1 N1 Fe1 122.6(3) . . ?
C2 N1 Fe1 131.5(3) . . ?
C3 N2 C1 106.9(4) . . ?
C3 N2 C4 128.0(4) . . ?
C1 N2 C4 125.1(4) . . ?
C9 N3 C7 104.3(4) . . ?
C9 N3 Fe1 127.5(3) . . ?
C7 N3 Fe1 128.1(3) . . ?
C9 N4 C8 107.1(4) . . ?
C9 N4 C10 125.6(4) . . ?
C8 N4 C10 127.1(4) . . ?
F2 Ti2 F2 89.21(19) . 2_656 ?
F2 Ti2 F3 94.30(16) . 2_656 ?
F2 Ti2 F3 90.86(15) 2_656 2_656 ?
F2 Ti2 F3 90.85(15) . . ?
F2 Ti2 F3 94.30(16) 2_656 . ?
F3 Ti2 F3 172.8(2) 2_656 . ?
F2 Ti2 F1 176.53(14) . 2_656 ?
F2 Ti2 F1 89.62(13) 2_656 2_656 ?
F3 Ti2 F1 88.98(13) 2_656 2_656 ?
F3 Ti2 F1 85.98(13) . 2_656 ?
F2 Ti2 F1 89.62(13) . . ?
F2 Ti2 F1 176.53(14) 2_656 . ?
F3 Ti2 F1 85.98(13) 2_656 . ?
F3 Ti2 F1 88.98(13) . . ?
F1 Ti2 F1 91.73(17) 2_656 . ?

loop_
_geom_bond_atom_site_label_1
_geom_bond_atom_site_label_2
_geom_bond_distance
_geom_bond_site_symmetry_2
_geom_bond_publ_flag
C1 N1 1.324(6) . ?
C1 N2 1.355(6) . ?
C1 H1 0.9300 . ?
C2 C3 1.323(7) . ?
C2 N1 1.364(5) . ?
C2 H2 0.9300 . ?
C3 N2 1.355(6) . ?
C3 H3 0.9300 . ?
C4 C5 1.362(6) . ?
C4 C6 1.370(7) . ?
C4 N2 1.426(6) . ?
C5 C6 1.363(7) 7_665 ?
C5 H5 0.9300 . ?
C6 C5 1.363(7) 7_665 ?
C6 H6 0.9300 . ?
C7 C8 1.336(7) . ?
C7 N3 1.373(6) . ?
C7 H7 0.9300 . ?
C8 N4 1.352(6) . ?
C8 H8 0.9300 . ?
C9 N3 1.310(5) . ?
C9 N4 1.321(5) . ?
C9 H9 0.9300 . ?
C10 C11 1.300(7) . ?
C10 C12 1.322(7) . ?
C10 N4 1.442(5) . ?
C11 C11 1.399(11) 6_565 ?
C11 H11 0.9300 . ?
C12 C12 1.407(10) 6_565 ?
C12 H12 0.9300 . ?
F1 Ti2 1.901(2) . ?
F1 Fe1 2.126(2) . ?
F2 Ti2 1.816(3) . ?
F3 Ti2 1.832(3) . ?
Fe1 F1 2.126(2) 7_666 ?
Fe1 N3 2.146(4) 7_666 ?
Fe1 N3 2.146(4) . ?
Fe1 N1 2.151(4) . ?
Fe1 N1 2.151(4) 7_666 ?
Ti2 F2 1.816(3) 2_656 ?
Ti2 F3 1.832(3) 2_656 ?
Ti2 F1 1.901(2) 2_656 ?

loop_
_geom_torsion_atom_site_label_1
_geom_torsion_atom_site_label_2
_geom_torsion_atom_site_label_3
_geom_torsion_atom_site_label_4
_geom_torsion
_geom_torsion_site_symmetry_1
_geom_torsion_site_symmetry_2
_geom_torsion_site_symmetry_3
_geom_torsion_site_symmetry_4
_geom_torsion_publ_flag
N1 C2 C3 N2 0.4(6) . . . . ?
C6 C4 C5 C6 1.8(10) . . . 7_665 ?
N2 C4 C5 C6 179.6(5) . . . 7_665 ?
C5 C4 C6 C5 -1.7(9) . . . 7_665 ?
N2 C4 C6 C5 -179.5(5) . . . 7_665 ?
N3 C7 C8 N4 -2.1(8) . . . . ?
C12 C10 C11 C11 3.4(9) . . . 6_565 ?
N4 C10 C11 C11 -178.5(3) . . . 6_565 ?
C11 C10 C12 C12 -3.4(9) . . . 6_565 ?
N4 C10 C12 C12 178.5(3) . . . 6_565 ?
N2 C1 N1 C2 2.2(5) . . . . ?
N2 C1 N1 Fe1 -172.2(3) . . . . ?
C3 C2 N1 C1 -1.6(6) . . . . ?
C3 C2 N1 Fe1 172.1(4) . . . . ?
C2 C3 N2 C1 1.0(5) . . . . ?
C2 C3 N2 C4 179.0(5) . . . . ?
N1 C1 N2 C3 -2.0(5) . . . . ?
N1 C1 N2 C4 179.9(4) . . . . ?
C5 C4 N2 C3 -18.5(8) . . . . ?
C6 C4 N2 C3 159.2(5) . . . . ?
C5 C4 N2 C1 159.1(5) . . . . ?
C6 C4 N2 C1 -23.2(7) . . . . ?
N4 C9 N3 C7 1.3(6) . . . . ?
N4 C9 N3 Fe1 178.7(3) . . . . ?
C8 C7 N3 C9 0.6(7) . . . . ?
C8 C7 N3 Fe1 -176.8(4) . . . . ?
N3 C9 N4 C8 -2.6(6) . . . . ?
N3 C9 N4 C10 -178.0(4) . . . . ?
C7 C8 N4 C9 2.9(7) . . . . ?
C7 C8 N4 C10 178.2(5) . . . . ?
C11 C10 N4 C9 176.1(7) . . . . ?
C12 C10 N4 C9 -5.8(10) . . . . ?
C11 C10 N4 C8 1.6(10) . . . . ?
C12 C10 N4 C8 179.7(8) . . . . ?

loop_
_platon_squeeze_void_nr
_platon_squeeze_void_average_x
_platon_squeeze_void_average_y
_platon_squeeze_void_average_z
_platon_squeeze_void_volume
_platon_squeeze_void_count_electrons
_platon_squeeze_void_content
1 -0.021 0.000 -0.004 911 223 ' '
2 -0.021 0.500 0.000 911 223 ' '
